data_1566547
loop_
_publ_author_name
'Wittmann, Christopher'
'Bacher, Felix'
'Enyedy, Eva A.'
'D\"om\"ot\"or, Orsolya'
'Spengler, Gabriella'
'Madejski, Christian'
'Reynisson, J\'ohannes'
'Arion, Vladimir B.'

_publ_section_title
;
 Highly Antiproliferative Latonduine and Indolo[2,3-<i>c</i>]quinoline
 Derivatives: Complex Formation with Copper(II) Markedly Changes the
 Kinase Inhibitory Profile.
;
_journal_issue 3
_journal_name_full 'Journal of medicinal chemistry'
_journal_page_first 2238
_journal_page_last 2261
_journal_paper_doi 10.1021/acs.jmedchem.1c01740
_journal_volume 65
_journal_year 2022
_chemical_formula_moiety 'C54 H49 Br2 N12 Ni O2, 2(C3 H7 N O), Cl'
_chemical_formula_sum 'C60 H63 Br2 Cl N14 Ni O4'
_chemical_formula_weight 1298.22
_space_group_crystal_system triclinic
_space_group_IT_number 2
_space_group_name_Hall '-P 1'
_space_group_name_H-M_alt 'P -1'
_atom_sites_solution_hydrogens geom
_audit_creation_method SHELXL-2014
_cell_angle_alpha 87.172(3)
_cell_angle_beta 75.925(5)
_cell_angle_gamma 85.319(4)
_cell_formula_units_Z 2
_cell_length_a 9.7632(13)
_cell_length_b 15.6735(15)
_cell_length_c 19.622(2)
_cell_measurement_reflns_used 9460
_cell_measurement_temperature 100(2)
_cell_measurement_theta_max 25.714
_cell_measurement_theta_min 2.161
_cell_volume 2901.4(6)
_computing_cell_refinement 'Bruker SAINT v8.40b'
_computing_data_collection 'Bruker APEX3'
_computing_data_reduction 'Bruker SAINT v8.40b'
_computing_molecular_graphics 'Bruker SHELXTL'
_computing_publication_material 'Bruker SHELXTL'
_computing_structure_refinement 'SHELXL-2014 (Sheldrick, 2014)'
_computing_structure_solution 'SHELXS-2014 (Sheldrick, 2014)'
_diffrn_ambient_temperature 100(2)
_diffrn_measured_fraction_theta_full 0.999
_diffrn_measured_fraction_theta_max 0.999
_diffrn_measurement_device_type 'Bruker D8 Venture Photon III'
_diffrn_measurement_method '\f and \w scans'
_diffrn_radiation_type MoK\a
_diffrn_radiation_wavelength 0.71073
_diffrn_reflns_av_R_equivalents 0.0485
_diffrn_reflns_av_unetI/netI 0.0321
_diffrn_reflns_Laue_measured_fraction_full 0.999
_diffrn_reflns_Laue_measured_fraction_max 0.999
_diffrn_reflns_limit_h_max 11
_diffrn_reflns_limit_h_min -11
_diffrn_reflns_limit_k_max 19
_diffrn_reflns_limit_k_min -19
_diffrn_reflns_limit_l_max 23
_diffrn_reflns_limit_l_min -23
_diffrn_reflns_number 58171
_diffrn_reflns_point_group_measured_fraction_full 0.999
_diffrn_reflns_point_group_measured_fraction_max 0.999
_diffrn_reflns_theta_full 25.242
_diffrn_reflns_theta_max 25.720
_diffrn_reflns_theta_min 2.141
_exptl_absorpt_coefficient_mu 1.819
_exptl_absorpt_correction_T_max 0.6025
_exptl_absorpt_correction_T_min 0.5452
_exptl_absorpt_correction_type multi-scan
_exptl_crystal_colour red
_exptl_crystal_density_diffrn 1.486
_exptl_crystal_description plate
_exptl_crystal_F_000 1336
_exptl_crystal_size_max 0.120
_exptl_crystal_size_mid 0.040
_exptl_crystal_size_min 0.010
_refine_diff_density_max 1.074
_refine_diff_density_min -0.689
_refine_diff_density_rms 0.066
_refine_ls_extinction_method none
_refine_ls_goodness_of_fit_ref 1.022
_refine_ls_hydrogen_treatment constr
_refine_ls_matrix_type full
_refine_ls_number_parameters 745
_refine_ls_number_reflns 11045
_refine_ls_number_restraints 0
_refine_ls_restrained_S_all 1.022
_refine_ls_R_factor_all 0.0436
_refine_ls_R_factor_gt 0.0331
_refine_ls_shift/su_max 0.001
_refine_ls_shift/su_mean 0.000
_refine_ls_structure_factor_coef Fsqd
_refine_ls_weighting_details 'w=1/[\s^2^(Fo^2^)+(0.0348P)^2^+3.1505P] where P=(Fo^2^+2Fc^2^)/3'
_refine_ls_weighting_scheme calc
_refine_ls_wR_factor_gt 0.0778
_refine_ls_wR_factor_ref 0.0833
_reflns_Friedel_coverage 0.000
_reflns_number_gt 9289
_reflns_number_total 11045
_reflns_threshold_expression 'I > 2\s(I)'
_cod_data_source_file jm1c01740_si_021.cif
_cod_data_source_block chwi850
_cod_database_code 1566547
_shelx_space_group_comment
;
The symmetry employed for this shelxl refinement is uniquely defined
by the following loop, which should always be used as a source of
symmetry information in preference to the above space-group names.
They are only intended as comments.
;
_shelx_estimated_absorpt_t_min 0.811
_shelx_estimated_absorpt_t_max 0.982
_shelxl_version_number 2014-3

loop_
_space_group_symop_operation_xyz
'x, y, z'
'-x, -y, -z'

loop_
_atom_site_label
_atom_site_type_symbol
_atom_site_fract_x
_atom_site_fract_y
_atom_site_fract_z
_atom_site_U_iso_or_equiv
_atom_site_adp_type
_atom_site_occupancy
_atom_site_site_symmetry_order
_atom_site_calc_flag
_atom_site_refinement_flags_posn
_atom_site_refinement_flags_adp
_atom_site_refinement_flags_occupancy
_atom_site_disorder_assembly
_atom_site_disorder_group
Br1 Br 0.65140(4) -0.52986(2) 0.33358(2) 0.03937(9) Uani 1 1 d . . . . .
Br2 Br -0.01282(3) 0.42311(2) 0.39444(2) 0.03020(8) Uani 1 1 d . . . . .
Ni Ni 0.97399(3) 0.09062(2) 0.26149(2) 0.01375(7) Uani 1 1 d . . . . .
C1 C 0.6607(3) -0.17506(16) 0.41086(13) 0.0219(5) Uani 1 1 d . . . . .
H1 H 0.6256 -0.2303 0.4146 0.026 Uiso 1 1 calc R U . . .
C2 C 0.6157(3) -0.12072(16) 0.46572(13) 0.0230(5) Uani 1 1 d . . . . .
H2 H 0.5485 -0.1379 0.5068 0.028 Uiso 1 1 calc R U . . .
C3 C 0.6690(3) -0.03948(16) 0.46123(13) 0.0205(5) Uani 1 1 d . . . . .
H3 H 0.6404 -0.0028 0.5001 0.025 Uiso 1 1 calc R U . . .
C4 C 0.7625(2) -0.01267(15) 0.40103(12) 0.0179(5) Uani 1 1 d . . . . .
H4 H 0.7971 0.0426 0.3986 0.021 Uiso 1 1 calc R U . . .
C4A C 0.8073(2) -0.06632(14) 0.34289(12) 0.0155(5) Uani 1 1 d . . . . .
N5 N 0.8950(2) -0.03405(12) 0.28171(10) 0.0152(4) Uani 1 1 d . . . . .
C6 C 0.9345(2) -0.08235(14) 0.22566(12) 0.0154(5) Uani 1 1 d . . . . .
C6A C 0.8958(2) -0.16833(15) 0.22837(12) 0.0170(5) Uani 1 1 d . . . . .
N7 N 0.9311(2) -0.22776(12) 0.17645(11) 0.0193(4) Uani 1 1 d . . . . .
H7 H 0.9842 -0.2199 0.1338 0.023 Uiso 1 1 calc R U . . .
C7A C 0.8680(3) -0.30186(15) 0.20341(13) 0.0195(5) Uani 1 1 d . . . . .
C8 C 0.8702(3) -0.37870(16) 0.16981(14) 0.0240(5) Uani 1 1 d . . . . .
H8 H 0.9179 -0.3854 0.1218 0.029 Uiso 1 1 calc R U . . .
C9 C 0.8002(3) -0.44429(16) 0.20918(15) 0.0270(6) Uani 1 1 d . . . . .
H9 H 0.7982 -0.4972 0.1880 0.032 Uiso 1 1 calc R U . . .
C10 C 0.7321(3) -0.43383(16) 0.28009(15) 0.0259(6) Uani 1 1 d . . . . .
C11 C 0.7245(3) -0.35786(16) 0.31325(14) 0.0241(5) Uani 1 1 d . . . . .
H11 H 0.6748 -0.3517 0.3610 0.029 Uiso 1 1 calc R U . . .
C11A C 0.7930(3) -0.28954(15) 0.27389(13) 0.0191(5) Uani 1 1 d . . . . .
C11B C 0.8101(2) -0.20258(15) 0.28921(12) 0.0173(5) Uani 1 1 d . . . . .
C11C C 0.7586(2) -0.15015(15) 0.34872(12) 0.0168(5) Uani 1 1 d . . . . .
N12 N 1.0157(2) -0.04858(12) 0.16417(10) 0.0175(4) Uani 1 1 d . . . . .
H12 H 1.0516 -0.0794 0.1269 0.021 Uiso 1 1 calc R U . . .
N13 N 1.0360(2) 0.03638(12) 0.16582(10) 0.0154(4) Uani 1 1 d . . . . .
C14 C 1.1098(2) 0.07798(15) 0.11270(12) 0.0175(5) Uani 1 1 d . . . . .
C15 C 1.1155(2) 0.16935(15) 0.12726(12) 0.0172(5) Uani 1 1 d . . . . .
N16 N 1.0640(2) 0.19156(12) 0.19492(10) 0.0160(4) Uani 1 1 d . . . . .
C17 C 1.0638(2) 0.27318(15) 0.21150(13) 0.0180(5) Uani 1 1 d . . . . .
H17 H 1.0266 0.2883 0.2591 0.022 Uiso 1 1 calc R U . . .
C18 C 1.1156(3) 0.33733(15) 0.16223(13) 0.0204(5) Uani 1 1 d . . . . .
C19 C 1.1678(3) 0.31409(16) 0.09277(13) 0.0229(5) Uani 1 1 d . . . . .
H19 H 1.2030 0.3560 0.0576 0.028 Uiso 1 1 calc R U . . .
C20 C 1.1684(3) 0.22949(16) 0.07485(13) 0.0210(5) Uani 1 1 d . . . . .
H20 H 1.2043 0.2129 0.0276 0.025 Uiso 1 1 calc R U . . .
C21 C 1.1837(3) 0.04306(17) 0.04305(13) 0.0259(6) Uani 1 1 d . . . . .
H21A H 1.1862 -0.0196 0.0459 0.039 Uiso 1 1 calc R U . . .
H21B H 1.2807 0.0611 0.0298 0.039 Uiso 1 1 calc R U . . .
H21C H 1.1330 0.0647 0.0076 0.039 Uiso 1 1 calc R U . . .
C22 C 1.1068(3) 0.42899(16) 0.18424(14) 0.0238(5) Uani 1 1 d . . . . .
H22A H 1.0961 0.4676 0.1441 0.029 Uiso 1 1 calc R U . . .
H22B H 1.0214 0.4392 0.2229 0.029 Uiso 1 1 calc R U . . .
N1 N 1.2315(2) 0.45054(13) 0.20769(11) 0.0244(5) Uani 1 1 d . . . . .
C23 C 1.3610(3) 0.44502(17) 0.15111(14) 0.0269(6) Uani 1 1 d . . . . .
H23A H 1.3482 0.4830 0.1110 0.032 Uiso 1 1 calc R U . . .
H23B H 1.3809 0.3856 0.1346 0.032 Uiso 1 1 calc R U . . .
C24 C 1.4843(3) 0.47141(19) 0.17752(17) 0.0350(7) Uani 1 1 d . . . . .
H24A H 1.5001 0.4311 0.2158 0.042 Uiso 1 1 calc R U . . .
H24B H 1.5711 0.4681 0.1388 0.042 Uiso 1 1 calc R U . . .
C25 C 1.3334(3) 0.5620(2) 0.25826(17) 0.0391(7) Uani 1 1 d . . . . .
H25A H 1.3157 0.6210 0.2758 0.047 Uiso 1 1 calc R U . . .
H25B H 1.3461 0.5227 0.2977 0.047 Uiso 1 1 calc R U . . .
C26 C 1.2071(3) 0.53831(17) 0.23277(16) 0.0320(6) Uani 1 1 d . . . . .
H26A H 1.1208 0.5429 0.2717 0.038 Uiso 1 1 calc R U . . .
H26B H 1.1924 0.5784 0.1942 0.038 Uiso 1 1 calc R U . . .
C27 C 0.4481(3) 0.21287(16) 0.21215(13) 0.0211(5) Uani 1 1 d . . . . .
H27 H 0.3596 0.2452 0.2246 0.025 Uiso 1 1 calc R U . . .
C28 C 0.4846(3) 0.17052(16) 0.14960(13) 0.0231(5) Uani 1 1 d . . . . .
H28 H 0.4218 0.1743 0.1192 0.028 Uiso 1 1 calc R U . . .
C29 C 0.6141(3) 0.12200(16) 0.13089(13) 0.0210(5) Uani 1 1 d . . . . .
H29 H 0.6393 0.0930 0.0877 0.025 Uiso 1 1 calc R U . . .
C30 C 0.7053(3) 0.11622(15) 0.17511(12) 0.0182(5) Uani 1 1 d . . . . .
H30 H 0.7919 0.0819 0.1624 0.022 Uiso 1 1 calc R U . . .
C30A C 0.6726(2) 0.16015(14) 0.23854(12) 0.0159(5) Uani 1 1 d . . . . .
N31 N 0.7723(2) 0.15472(12) 0.27894(10) 0.0149(4) Uani 1 1 d . . . . .
C32 C 0.7460(2) 0.19785(14) 0.33923(12) 0.0165(5) Uani 1 1 d . . . . .
C32A C 0.6124(3) 0.24581(14) 0.36181(12) 0.0168(5) Uani 1 1 d . . . . .
N33 N 0.5675(2) 0.29152(12) 0.42217(10) 0.0189(4) Uani 1 1 d . . . . .
H33 H 0.6157 0.2965 0.4541 0.023 Uiso 1 1 calc R U . . .
C33A C 0.4338(3) 0.32820(15) 0.42392(13) 0.0198(5) Uani 1 1 d . . . . .
C34 C 0.3460(3) 0.38172(16) 0.47410(13) 0.0242(5) Uani 1 1 d . . . . .
H34 H 0.3759 0.3976 0.5140 0.029 Uiso 1 1 calc R U . . .
C35 C 0.2151(3) 0.41066(16) 0.46407(13) 0.0261(6) Uani 1 1 d . . . . .
H35 H 0.1532 0.4469 0.4973 0.031 Uiso 1 1 calc R U . . .
C36 C 0.1733(3) 0.38645(16) 0.40447(14) 0.0240(5) Uani 1 1 d . . . . .
C37 C 0.2597(3) 0.33576(16) 0.35334(13) 0.0216(5) Uani 1 1 d . . . . .
H37 H 0.2296 0.3218 0.3130 0.026 Uiso 1 1 calc R U . . .
C37A C 0.3932(3) 0.30548(15) 0.36287(12) 0.0186(5) Uani 1 1 d . . . . .
C37B C 0.5106(2) 0.25238(14) 0.32334(12) 0.0166(5) Uani 1 1 d . . . . .
C37C C 0.5396(2) 0.20903(14) 0.25774(12) 0.0163(5) Uani 1 1 d . . . . .
N38 N 0.8385(2) 0.19829(12) 0.38059(10) 0.0176(4) Uani 1 1 d . . . . .
N39 N 0.9595(2) 0.15008(12) 0.35127(10) 0.0161(4) Uani 1 1 d . . . . .
C40 C 1.0648(3) 0.14043(15) 0.38191(12) 0.0179(5) Uani 1 1 d . . . . .
C41 C 1.1861(2) 0.08528(15) 0.34432(12) 0.0176(5) Uani 1 1 d . . . . .
N42 N 1.1665(2) 0.04547(12) 0.28759(10) 0.0170(4) Uani 1 1 d . . . . .
C43 C 1.2684(2) -0.01087(15) 0.25442(12) 0.0186(5) Uani 1 1 d . . . . .
H43 H 1.2520 -0.0398 0.2160 0.022 Uiso 1 1 calc R U . . .
C44 C 1.3968(3) -0.02965(16) 0.27268(12) 0.0198(5) Uani 1 1 d . . . . .
C45 C 1.4194(3) 0.01538(16) 0.32812(13) 0.0209(5) Uani 1 1 d . . . . .
H45 H 1.5073 0.0071 0.3411 0.025 Uiso 1 1 calc R U . . .
C46 C 1.3139(3) 0.07198(16) 0.36404(12) 0.0204(5) Uani 1 1 d . . . . .
H46 H 1.3286 0.1019 0.4023 0.024 Uiso 1 1 calc R U . . .
C47 C 1.0613(3) 0.17732(17) 0.45130(13) 0.0245(5) Uani 1 1 d . . . . .
H47A H 1.0568 0.1311 0.4871 0.037 Uiso 1 1 calc R U . . .
H47B H 0.9778 0.2176 0.4647 0.037 Uiso 1 1 calc R U . . .
H47C H 1.1471 0.2074 0.4475 0.037 Uiso 1 1 calc R U . . .
C48 C 1.5059(3) -0.09772(17) 0.23774(13) 0.0244(5) Uani 1 1 d . . . . .
H48A H 1.5967 -0.0714 0.2187 0.029 Uiso 1 1 calc R U . . .
H48B H 1.5210 -0.1417 0.2737 0.029 Uiso 1 1 calc R U . . .
N27 N 1.4676(2) -0.13964(14) 0.18094(11) 0.0221(4) Uani 1 1 d . . . . .
C49 C 1.5484(3) -0.22291(18) 0.16681(15) 0.0307(6) Uani 1 1 d . . . . .
H49A H 1.5290 -0.2602 0.2098 0.037 Uiso 1 1 calc R U . . .
H49B H 1.6511 -0.2145 0.1536 0.037 Uiso 1 1 calc R U . . .
C50 C 1.5073(3) -0.2656(2) 0.10763(16) 0.0386(7) Uani 1 1 d . . . . .
H50A H 1.5623 -0.3215 0.0986 0.046 Uiso 1 1 calc R U . . .
H50B H 1.4056 -0.2763 0.1219 0.046 Uiso 1 1 calc R U . . .
C51 C 1.4550(3) -0.13290(19) 0.05797(14) 0.0313(6) Uani 1 1 d . . . . .
H51A H 1.3526 -0.1418 0.0722 0.038 Uiso 1 1 calc R U . . .
H51B H 1.4726 -0.0969 0.0143 0.038 Uiso 1 1 calc R U . . .
C52 C 1.4966(3) -0.08697(18) 0.11548(13) 0.0258(6) Uani 1 1 d . . . . .
H52A H 1.5985 -0.0768 0.1011 0.031 Uiso 1 1 calc R U . . .
H52B H 1.4419 -0.0308 0.1232 0.031 Uiso 1 1 calc R U . . .
O1 O 1.4589(2) 0.55663(13) 0.20302(12) 0.0382(5) Uani 1 1 d . . . . .
O2 O 1.5333(2) -0.21346(14) 0.04488(10) 0.0376(5) Uani 1 1 d . . . . .
O3 O 0.6272(2) 0.30681(17) 0.55570(11) 0.0500(6) Uani 1 1 d . . . . .
C84 C 0.7366(3) 0.3281(2) 0.56804(15) 0.0364(7) Uani 1 1 d . . . . .
H84 H 0.7662 0.3830 0.5507 0.044 Uiso 1 1 calc R U . . .
N80 N 0.8177(3) 0.28133(15) 0.60346(12) 0.0313(5) Uani 1 1 d . . . . .
C85 C 0.7818(4) 0.1965(2) 0.6315(2) 0.0588(10) Uani 1 1 d . . . . .
H85A H 0.7041 0.1787 0.6132 0.088 Uiso 1 1 calc R U . . .
H85B H 0.7526 0.1976 0.6829 0.088 Uiso 1 1 calc R U . . .
H85C H 0.8647 0.1559 0.6174 0.088 Uiso 1 1 calc R U . . .
C86 C 0.9470(3) 0.3118(2) 0.61501(18) 0.0435(8) Uani 1 1 d . . . . .
H86A H 0.9544 0.3717 0.5988 0.065 Uiso 1 1 calc R U . . .
H86B H 1.0290 0.2769 0.5888 0.065 Uiso 1 1 calc R U . . .
H86C H 0.9446 0.3072 0.6653 0.065 Uiso 1 1 calc R U . . .
O4 O 0.8409(3) 0.49145(17) -0.02113(14) 0.0657(8) Uani 1 1 d . . . . .
C94 C 0.8465(4) 0.4419(2) 0.02875(16) 0.0417(8) Uani 1 1 d . . . . .
H94 H 0.9107 0.4526 0.0563 0.050 Uiso 1 1 calc R U . . .
N90 N 0.7699(3) 0.37466(15) 0.04715(12) 0.0318(5) Uani 1 1 d . . . . .
C95 C 0.6739(4) 0.3509(2) 0.00596(17) 0.0426(8) Uani 1 1 d . . . . .
H95A H 0.5772 0.3523 0.0355 0.064 Uiso 1 1 calc R U . . .
H95B H 0.7025 0.2929 -0.0113 0.064 Uiso 1 1 calc R U . . .
H95C H 0.6774 0.3914 -0.0340 0.064 Uiso 1 1 calc R U . . .
C96 C 0.7847(3) 0.31915(18) 0.10653(15) 0.0306(6) Uani 1 1 d . . . . .
H96A H 0.8271 0.2629 0.0898 0.046 Uiso 1 1 calc R U . . .
H96B H 0.6913 0.3127 0.1381 0.046 Uiso 1 1 calc R U . . .
H96C H 0.8457 0.3443 0.1319 0.046 Uiso 1 1 calc R U . . .
Cl Cl 0.07367(8) 0.83871(4) 0.03000(3) 0.03297(16) Uani 1 1 d . . . . .

loop_
_atom_site_aniso_label
_atom_site_aniso_U_11
_atom_site_aniso_U_22
_atom_site_aniso_U_33
_atom_site_aniso_U_23
_atom_site_aniso_U_13
_atom_site_aniso_U_12
Br1 0.0569(2) 0.02199(14) 0.04536(18) 0.00745(12) -0.02032(15) -0.01963(13)
Br2 0.02454(14) 0.03083(15) 0.03072(15) -0.00617(11) -0.00025(11) 0.00826(11)
Ni 0.01471(15) 0.01437(14) 0.01202(14) -0.00158(11) -0.00214(11) -0.00275(11)
C1 0.0246(13) 0.0208(12) 0.0213(13) 0.0023(10) -0.0059(10) -0.0078(10)
C2 0.0256(13) 0.0268(13) 0.0157(12) 0.0034(10) -0.0017(10) -0.0088(11)
C3 0.0235(13) 0.0213(12) 0.0168(12) -0.0013(10) -0.0045(10) -0.0024(10)
C4 0.0196(12) 0.0176(11) 0.0173(12) 0.0000(9) -0.0055(10) -0.0036(9)
C4A 0.0144(11) 0.0155(11) 0.0167(11) 0.0015(9) -0.0041(9) -0.0014(9)
N5 0.0155(10) 0.0149(9) 0.0148(10) -0.0002(8) -0.0029(8) -0.0025(7)
C6 0.0129(11) 0.0170(11) 0.0163(11) 0.0000(9) -0.0034(9) -0.0020(9)
C6A 0.0160(11) 0.0168(11) 0.0193(12) -0.0031(9) -0.0063(10) -0.0005(9)
N7 0.0198(10) 0.0169(10) 0.0197(10) -0.0038(8) -0.0006(8) -0.0026(8)
C7A 0.0177(12) 0.0179(12) 0.0246(13) -0.0014(10) -0.0081(10) -0.0017(9)
C8 0.0221(13) 0.0204(13) 0.0301(14) -0.0087(11) -0.0072(11) 0.0024(10)
C9 0.0274(14) 0.0167(12) 0.0405(16) -0.0087(11) -0.0133(12) -0.0017(10)
C10 0.0291(14) 0.0163(12) 0.0360(15) 0.0041(11) -0.0138(12) -0.0080(10)
C11 0.0283(14) 0.0222(13) 0.0247(13) 0.0025(10) -0.0105(11) -0.0074(11)
C11A 0.0195(12) 0.0168(12) 0.0236(13) -0.0003(10) -0.0097(10) -0.0022(9)
C11B 0.0170(11) 0.0171(12) 0.0199(12) 0.0003(9) -0.0080(10) -0.0029(9)
C11C 0.0189(12) 0.0162(11) 0.0172(12) 0.0004(9) -0.0079(10) -0.0031(9)
N12 0.0206(10) 0.0150(10) 0.0157(10) -0.0044(8) -0.0009(8) -0.0025(8)
N13 0.0152(10) 0.0149(9) 0.0166(10) -0.0016(8) -0.0045(8) -0.0018(8)
C14 0.0149(11) 0.0209(12) 0.0171(12) -0.0007(9) -0.0041(9) -0.0022(9)
C15 0.0152(11) 0.0204(12) 0.0159(11) 0.0000(9) -0.0028(9) -0.0036(9)
N16 0.0151(10) 0.0176(10) 0.0158(10) -0.0004(8) -0.0038(8) -0.0031(8)
C17 0.0170(12) 0.0189(12) 0.0182(12) -0.0009(9) -0.0037(10) -0.0036(9)
C18 0.0165(12) 0.0190(12) 0.0262(13) 0.0006(10) -0.0057(10) -0.0027(9)
C19 0.0223(13) 0.0220(13) 0.0232(13) 0.0056(10) -0.0028(10) -0.0061(10)
C20 0.0210(12) 0.0242(13) 0.0164(12) 0.0006(10) -0.0015(10) -0.0043(10)
C21 0.0308(14) 0.0246(13) 0.0181(13) -0.0020(10) 0.0030(11) -0.0037(11)
C22 0.0243(13) 0.0188(12) 0.0273(14) 0.0005(10) -0.0041(11) -0.0034(10)
N1 0.0255(11) 0.0205(11) 0.0266(12) -0.0024(9) -0.0035(9) -0.0057(9)
C23 0.0252(14) 0.0239(13) 0.0309(14) -0.0033(11) -0.0047(11) -0.0036(11)
C24 0.0280(15) 0.0331(16) 0.0443(18) -0.0088(13) -0.0073(13) -0.0041(12)
C25 0.0404(17) 0.0316(16) 0.0437(18) -0.0137(14) -0.0022(14) -0.0096(13)
C26 0.0307(15) 0.0243(14) 0.0373(16) -0.0092(12) 0.0023(13) -0.0064(11)
C27 0.0174(12) 0.0232(13) 0.0212(13) -0.0020(10) -0.0024(10) 0.0003(10)
C28 0.0197(12) 0.0285(14) 0.0228(13) -0.0025(11) -0.0083(10) -0.0015(10)
C29 0.0207(12) 0.0242(13) 0.0182(12) -0.0067(10) -0.0034(10) -0.0026(10)
C30 0.0168(12) 0.0186(12) 0.0180(12) -0.0018(9) -0.0015(10) -0.0021(9)
C30A 0.0171(11) 0.0134(11) 0.0171(11) 0.0012(9) -0.0030(9) -0.0051(9)
N31 0.0172(10) 0.0137(9) 0.0137(9) -0.0004(7) -0.0026(8) -0.0038(8)
C32 0.0211(12) 0.0116(11) 0.0154(11) 0.0002(9) -0.0006(9) -0.0047(9)
C32A 0.0228(12) 0.0128(11) 0.0142(11) -0.0001(9) -0.0021(9) -0.0042(9)
N33 0.0234(11) 0.0193(10) 0.0132(10) -0.0031(8) -0.0029(8) -0.0003(8)
C33A 0.0235(13) 0.0168(12) 0.0172(12) 0.0021(9) -0.0014(10) -0.0034(10)
C34 0.0326(15) 0.0211(13) 0.0157(12) -0.0030(10) 0.0000(11) 0.0002(11)
C35 0.0311(14) 0.0192(12) 0.0209(13) -0.0021(10) 0.0060(11) 0.0038(11)
C36 0.0230(13) 0.0198(12) 0.0260(13) -0.0003(10) -0.0004(11) 0.0013(10)
C37 0.0237(13) 0.0211(12) 0.0173(12) -0.0020(10) 0.0004(10) -0.0005(10)
C37A 0.0226(12) 0.0154(11) 0.0152(11) 0.0000(9) 0.0007(10) -0.0035(9)
C37B 0.0186(12) 0.0127(11) 0.0168(11) -0.0001(9) -0.0003(9) -0.0030(9)
C37C 0.0175(12) 0.0144(11) 0.0162(11) 0.0012(9) -0.0016(9) -0.0046(9)
N38 0.0197(10) 0.0168(10) 0.0164(10) -0.0016(8) -0.0041(8) -0.0020(8)
N39 0.0187(10) 0.0149(9) 0.0140(9) -0.0005(8) -0.0019(8) -0.0041(8)
C40 0.0229(12) 0.0182(12) 0.0130(11) 0.0001(9) -0.0036(10) -0.0070(9)
C41 0.0198(12) 0.0172(11) 0.0156(11) 0.0023(9) -0.0037(10) -0.0046(9)
N42 0.0171(10) 0.0189(10) 0.0146(10) -0.0007(8) -0.0020(8) -0.0035(8)
C43 0.0197(12) 0.0201(12) 0.0165(12) -0.0013(9) -0.0050(10) -0.0030(9)
C44 0.0191(12) 0.0236(13) 0.0173(12) 0.0010(10) -0.0046(10) -0.0040(10)
C45 0.0175(12) 0.0272(13) 0.0198(12) 0.0045(10) -0.0076(10) -0.0054(10)
C46 0.0241(13) 0.0231(12) 0.0154(12) 0.0006(10) -0.0067(10) -0.0050(10)
C47 0.0276(14) 0.0283(14) 0.0189(13) -0.0059(11) -0.0076(11) -0.0004(11)
C48 0.0180(12) 0.0324(14) 0.0237(13) -0.0020(11) -0.0075(10) 0.0011(10)
N27 0.0195(11) 0.0259(11) 0.0205(11) -0.0036(9) -0.0046(9) 0.0007(9)
C49 0.0291(15) 0.0300(15) 0.0333(15) -0.0064(12) -0.0099(12) 0.0068(12)
C50 0.0421(18) 0.0355(16) 0.0404(18) -0.0128(14) -0.0138(15) 0.0028(13)
C51 0.0281(14) 0.0430(17) 0.0227(14) -0.0049(12) -0.0054(12) -0.0019(12)
C52 0.0197(13) 0.0334(15) 0.0230(13) 0.0002(11) -0.0029(11) -0.0024(11)
O1 0.0320(11) 0.0332(11) 0.0492(13) -0.0113(10) -0.0046(10) -0.0111(9)
O2 0.0356(11) 0.0474(13) 0.0298(11) -0.0156(9) -0.0065(9) 0.0022(9)
O3 0.0384(13) 0.0890(19) 0.0267(11) -0.0084(11) -0.0102(10) -0.0169(12)
C84 0.0438(18) 0.0417(17) 0.0243(15) 0.0013(13) -0.0070(13) -0.0108(14)
N80 0.0402(14) 0.0286(12) 0.0251(12) 0.0000(10) -0.0063(11) -0.0081(10)
C85 0.073(3) 0.0346(19) 0.061(2) 0.0074(17) 0.000(2) -0.0115(18)
C86 0.0374(17) 0.053(2) 0.0424(18) -0.0105(15) -0.0142(15) 0.0009(15)
O4 0.088(2) 0.0568(16) 0.0565(16) 0.0289(14) -0.0241(15) -0.0296(15)
C94 0.053(2) 0.0400(18) 0.0326(16) 0.0080(14) -0.0094(15) -0.0144(15)
N90 0.0377(14) 0.0291(12) 0.0290(12) 0.0012(10) -0.0068(11) -0.0103(10)
C95 0.052(2) 0.0425(18) 0.0387(18) -0.0030(14) -0.0213(16) -0.0042(15)
C96 0.0347(15) 0.0278(14) 0.0295(15) 0.0021(12) -0.0081(12) -0.0042(12)
Cl 0.0422(4) 0.0332(4) 0.0226(3) -0.0092(3) -0.0030(3) -0.0068(3)

loop_
_atom_type_symbol
_atom_type_description
_atom_type_scat_dispersion_real
_atom_type_scat_dispersion_imag
_atom_type_scat_source
C C 0.0033 0.0016 'International Tables Vol C Tables 4.2.6.8 and 6.1.1.4'
H H 0.0000 0.0000 'International Tables Vol C Tables 4.2.6.8 and 6.1.1.4'
Br Br -0.2901 2.4595 'International Tables Vol C Tables 4.2.6.8 and 6.1.1.4'
Cl Cl 0.1484 0.1585 'International Tables Vol C Tables 4.2.6.8 and 6.1.1.4'
N N 0.0061 0.0033 'International Tables Vol C Tables 4.2.6.8 and 6.1.1.4'
Ni Ni 0.3393 1.1124 'International Tables Vol C Tables 4.2.6.8 and 6.1.1.4'
O O 0.0106 0.0060 'International Tables Vol C Tables 4.2.6.8 and 6.1.1.4'

loop_
_geom_angle_atom_site_label_1
_geom_angle_atom_site_label_2
_geom_angle_atom_site_label_3
_geom_angle
_geom_angle_site_symmetry_1
_geom_angle_site_symmetry_3
_geom_angle_publ_flag
N39 Ni N13 166.86(8) . . ?
N39 Ni N31 77.55(8) . . ?
N13 Ni N31 112.94(7) . . ?
N39 Ni N16 95.48(8) . . ?
N13 Ni N16 76.91(7) . . ?
N31 Ni N16 91.43(7) . . ?
N39 Ni N42 78.10(8) . . ?
N13 Ni N42 91.68(7) . . ?
N31 Ni N42 155.38(7) . . ?
N16 Ni N42 94.43(7) . . ?
N39 Ni N5 111.10(7) . . ?
N13 Ni N5 76.98(7) . . ?
N31 Ni N5 94.16(7) . . ?
N16 Ni N5 153.42(7) . . ?
N42 Ni N5 91.22(7) . . ?
C2 C1 C11C 121.0(2) . . ?
C2 C1 H1 119.5 . . ?
C11C C1 H1 119.5 . . ?
C1 C2 C3 119.9(2) . . ?
C1 C2 H2 120.0 . . ?
C3 C2 H2 120.0 . . ?
C4 C3 C2 120.5(2) . . ?
C4 C3 H3 119.7 . . ?
C2 C3 H3 119.7 . . ?
C3 C4 C4A 120.7(2) . . ?
C3 C4 H4 119.6 . . ?
C4A C4 H4 119.6 . . ?
N5 C4A C4 118.4(2) . . ?
N5 C4A C11C 122.9(2) . . ?
C4 C4A C11C 118.7(2) . . ?
C6 N5 C4A 119.38(19) . . ?
C6 N5 Ni 112.03(15) . . ?
C4A N5 Ni 128.54(15) . . ?
N5 C6 N12 119.1(2) . . ?
N5 C6 C6A 121.0(2) . . ?
N12 C6 C6A 119.8(2) . . ?
N7 C6A C11B 110.7(2) . . ?
N7 C6A C6 128.7(2) . . ?
C11B C6A C6 120.6(2) . . ?
C6A N7 C7A 107.7(2) . . ?
C6A N7 H7 126.2 . . ?
C7A N7 H7 126.2 . . ?
N7 C7A C8 128.6(2) . . ?
N7 C7A C11A 109.2(2) . . ?
C8 C7A C11A 122.2(2) . . ?
C9 C8 C7A 117.2(2) . . ?
C9 C8 H8 121.4 . . ?
C7A C8 H8 121.4 . . ?
C8 C9 C10 120.8(2) . . ?
C8 C9 H9 119.6 . . ?
C10 C9 H9 119.6 . . ?
C11 C10 C9 122.8(2) . . ?
C11 C10 Br1 118.5(2) . . ?
C9 C10 Br1 118.65(19) . . ?
C10 C11 C11A 117.5(2) . . ?
C10 C11 H11 121.3 . . ?
C11A C11 H11 121.3 . . ?
C11 C11A C7A 119.4(2) . . ?
C11 C11A C11B 134.1(2) . . ?
C7A C11A C11B 106.4(2) . . ?
C6A C11B C11C 119.4(2) . . ?
C6A C11B C11A 106.0(2) . . ?
C11C C11B C11A 134.6(2) . . ?
C1 C11C C4A 119.0(2) . . ?
C1 C11C C11B 124.5(2) . . ?
C4A C11C C11B 116.5(2) . . ?
N13 N12 C6 114.69(18) . . ?
N13 N12 H12 122.7 . . ?
C6 N12 H12 122.7 . . ?
C14 N13 N12 122.7(2) . . ?
C14 N13 Ni 120.15(16) . . ?
N12 N13 Ni 116.34(14) . . ?
N13 C14 C15 112.5(2) . . ?
N13 C14 C21 126.8(2) . . ?
C15 C14 C21 120.6(2) . . ?
N16 C15 C20 121.5(2) . . ?
N16 C15 C14 115.9(2) . . ?
C20 C15 C14 122.6(2) . . ?
C17 N16 C15 119.0(2) . . ?
C17 N16 Ni 127.19(16) . . ?
C15 N16 Ni 113.57(15) . . ?
N16 C17 C18 123.1(2) . . ?
N16 C17 H17 118.4 . . ?
C18 C17 H17 118.4 . . ?
C19 C18 C17 117.6(2) . . ?
C19 C18 C22 122.1(2) . . ?
C17 C18 C22 120.2(2) . . ?
C20 C19 C18 119.9(2) . . ?
C20 C19 H19 120.1 . . ?
C18 C19 H19 120.1 . . ?
C19 C20 C15 119.0(2) . . ?
C19 C20 H20 120.5 . . ?
C15 C20 H20 120.5 . . ?
C14 C21 H21A 109.5 . . ?
C14 C21 H21B 109.5 . . ?
H21A C21 H21B 109.5 . . ?
C14 C21 H21C 109.5 . . ?
H21A C21 H21C 109.5 . . ?
H21B C21 H21C 109.5 . . ?
N1 C22 C18 113.3(2) . . ?
N1 C22 H22A 108.9 . . ?
C18 C22 H22A 108.9 . . ?
N1 C22 H22B 108.9 . . ?
C18 C22 H22B 108.9 . . ?
H22A C22 H22B 107.7 . . ?
C26 N1 C23 108.6(2) . . ?
C26 N1 C22 108.7(2) . . ?
C23 N1 C22 112.3(2) . . ?
N1 C23 C24 109.9(2) . . ?
N1 C23 H23A 109.7 . . ?
C24 C23 H23A 109.7 . . ?
N1 C23 H23B 109.7 . . ?
C24 C23 H23B 109.7 . . ?
H23A C23 H23B 108.2 . . ?
O1 C24 C23 111.5(2) . . ?
O1 C24 H24A 109.3 . . ?
C23 C24 H24A 109.3 . . ?
O1 C24 H24B 109.3 . . ?
C23 C24 H24B 109.3 . . ?
H24A C24 H24B 108.0 . . ?
O1 C25 C26 110.8(2) . . ?
O1 C25 H25A 109.5 . . ?
C26 C25 H25A 109.5 . . ?
O1 C25 H25B 109.5 . . ?
C26 C25 H25B 109.5 . . ?
H25A C25 H25B 108.1 . . ?
N1 C26 C25 109.8(2) . . ?
N1 C26 H26A 109.7 . . ?
C25 C26 H26A 109.7 . . ?
N1 C26 H26B 109.7 . . ?
C25 C26 H26B 109.7 . . ?
H26A C26 H26B 108.2 . . ?
C28 C27 C37C 121.2(2) . . ?
C28 C27 H27 119.4 . . ?
C37C C27 H27 119.4 . . ?
C27 C28 C29 120.0(2) . . ?
C27 C28 H28 120.0 . . ?
C29 C28 H28 120.0 . . ?
C30 C29 C28 120.1(2) . . ?
C30 C29 H29 120.0 . . ?
C28 C29 H29 120.0 . . ?
C29 C30 C30A 121.4(2) . . ?
C29 C30 H30 119.3 . . ?
C30A C30 H30 119.3 . . ?
N31 C30A C30 118.3(2) . . ?
N31 C30A C37C 123.3(2) . . ?
C30 C30A C37C 118.4(2) . . ?
C32 N31 C30A 119.9(2) . . ?
C32 N31 Ni 109.47(15) . . ?
C30A N31 Ni 130.61(15) . . ?
N31 C32 N38 123.8(2) . . ?
N31 C32 C32A 118.9(2) . . ?
N38 C32 C32A 117.3(2) . . ?
N33 C32A C37B 110.7(2) . . ?
N33 C32A C32 126.4(2) . . ?
C37B C32A C32 122.8(2) . . ?
C32A N33 C33A 108.0(2) . . ?
C32A N33 H33 126.0 . . ?
C33A N33 H33 126.0 . . ?
N33 C33A C34 129.1(2) . . ?
N33 C33A C37A 108.9(2) . . ?
C34 C33A C37A 122.0(2) . . ?
C35 C34 C33A 118.2(2) . . ?
C35 C34 H34 120.9 . . ?
C33A C34 H34 120.9 . . ?
C34 C35 C36 119.9(2) . . ?
C34 C35 H35 120.1 . . ?
C36 C35 H35 120.1 . . ?
C37 C36 C35 122.9(2) . . ?
C37 C36 Br2 118.3(2) . . ?
C35 C36 Br2 118.82(19) . . ?
C36 C37 C37A 117.9(2) . . ?
C36 C37 H37 121.0 . . ?
C37A C37 H37 121.0 . . ?
C37 C37A C33A 119.1(2) . . ?
C37 C37A C37B 134.8(2) . . ?
C33A C37A C37B 106.1(2) . . ?
C32A C37B C37C 118.7(2) . . ?
C32A C37B C37A 106.3(2) . . ?
C37C C37B C37A 135.1(2) . . ?
C27 C37C C30A 119.0(2) . . ?
C27 C37C C37B 124.7(2) . . ?
C30A C37C C37B 116.3(2) . . ?
C32 N38 N39 109.48(18) . . ?
C40 N39 N38 120.87(19) . . ?
C40 N39 Ni 119.45(16) . . ?
N38 N39 Ni 119.66(14) . . ?
N39 C40 C41 114.1(2) . . ?
N39 C40 C47 123.8(2) . . ?
C41 C40 C47 122.0(2) . . ?
N42 C41 C46 120.3(2) . . ?
N42 C41 C40 115.7(2) . . ?
C46 C41 C40 124.0(2) . . ?
C43 N42 C41 118.8(2) . . ?
C43 N42 Ni 129.16(16) . . ?
C41 N42 Ni 111.96(15) . . ?
N42 C43 C44 124.0(2) . . ?
N42 C43 H43 118.0 . . ?
C44 C43 H43 118.0 . . ?
C43 C44 C45 116.7(2) . . ?
C43 C44 C48 123.0(2) . . ?
C45 C44 C48 120.1(2) . . ?
C46 C45 C44 119.9(2) . . ?
C46 C45 H45 120.1 . . ?
C44 C45 H45 120.1 . . ?
C45 C46 C41 120.1(2) . . ?
C45 C46 H46 119.9 . . ?
C41 C46 H46 119.9 . . ?
C40 C47 H47A 109.5 . . ?
C40 C47 H47B 109.5 . . ?
H47A C47 H47B 109.5 . . ?
C40 C47 H47C 109.5 . . ?
H47A C47 H47C 109.5 . . ?
H47B C47 H47C 109.5 . . ?
N27 C48 C44 114.0(2) . . ?
N27 C48 H48A 108.7 . . ?
C44 C48 H48A 108.7 . . ?
N27 C48 H48B 108.7 . . ?
C44 C48 H48B 108.7 . . ?
H48A C48 H48B 107.6 . . ?
C48 N27 C49 110.7(2) . . ?
C48 N27 C52 111.3(2) . . ?
C49 N27 C52 108.0(2) . . ?
N27 C49 C50 110.0(2) . . ?
N27 C49 H49A 109.7 . . ?
C50 C49 H49A 109.7 . . ?
N27 C49 H49B 109.7 . . ?
C50 C49 H49B 109.7 . . ?
H49A C49 H49B 108.2 . . ?
O2 C50 C49 111.2(2) . . ?
O2 C50 H50A 109.4 . . ?
C49 C50 H50A 109.4 . . ?
O2 C50 H50B 109.4 . . ?
C49 C50 H50B 109.4 . . ?
H50A C50 H50B 108.0 . . ?
O2 C51 C52 111.2(2) . . ?
O2 C51 H51A 109.4 . . ?
C52 C51 H51A 109.4 . . ?
O2 C51 H51B 109.4 . . ?
C52 C51 H51B 109.4 . . ?
H51A C51 H51B 108.0 . . ?
N27 C52 C51 109.5(2) . . ?
N27 C52 H52A 109.8 . . ?
C51 C52 H52A 109.8 . . ?
N27 C52 H52B 109.8 . . ?
C51 C52 H52B 109.8 . . ?
H52A C52 H52B 108.2 . . ?
C25 O1 C24 109.5(2) . . ?
C51 O2 C50 109.4(2) . . ?
O3 C84 N80 125.9(3) . . ?
O3 C84 H84 117.0 . . ?
N80 C84 H84 117.0 . . ?
C84 N80 C85 121.1(3) . . ?
C84 N80 C86 122.0(3) . . ?
C85 N80 C86 116.8(3) . . ?
N80 C85 H85A 109.5 . . ?
N80 C85 H85B 109.5 . . ?
H85A C85 H85B 109.5 . . ?
N80 C85 H85C 109.5 . . ?
H85A C85 H85C 109.5 . . ?
H85B C85 H85C 109.5 . . ?
N80 C86 H86A 109.5 . . ?
N80 C86 H86B 109.5 . . ?
H86A C86 H86B 109.5 . . ?
N80 C86 H86C 109.5 . . ?
H86A C86 H86C 109.5 . . ?
H86B C86 H86C 109.5 . . ?
O4 C94 N90 125.0(3) . . ?
O4 C94 H94 117.5 . . ?
N90 C94 H94 117.5 . . ?
C94 N90 C96 121.2(3) . . ?
C94 N90 C95 121.3(3) . . ?
C96 N90 C95 117.4(2) . . ?
N90 C95 H95A 109.5 . . ?
N90 C95 H95B 109.5 . . ?
H95A C95 H95B 109.5 . . ?
N90 C95 H95C 109.5 . . ?
H95A C95 H95C 109.5 . . ?
H95B C95 H95C 109.5 . . ?
N90 C96 H96A 109.5 . . ?
N90 C96 H96B 109.5 . . ?
H96A C96 H96B 109.5 . . ?
N90 C96 H96C 109.5 . . ?
H96A C96 H96C 109.5 . . ?
H96B C96 H96C 109.5 . . ?

loop_
_geom_bond_atom_site_label_1
_geom_bond_atom_site_label_2
_geom_bond_distance
_geom_bond_site_symmetry_2
_geom_bond_publ_flag
Br1 C10 1.904(3) . ?
Br2 C36 1.914(3) . ?
Ni N39 2.0028(19) . ?
Ni N13 2.0331(19) . ?
Ni N31 2.0945(19) . ?
Ni N16 2.1088(19) . ?
Ni N42 2.124(2) . ?
Ni N5 2.1427(19) . ?
C1 C2 1.370(4) . ?
C1 C11C 1.414(3) . ?
C1 H1 0.9500 . ?
C2 C3 1.406(3) . ?
C2 H2 0.9500 . ?
C3 C4 1.376(3) . ?
C3 H3 0.9500 . ?
C4 C4A 1.411(3) . ?
C4 H4 0.9500 . ?
C4A N5 1.393(3) . ?
C4A C11C 1.424(3) . ?
N5 C6 1.327(3) . ?
C6 N12 1.380(3) . ?
C6 C6A 1.424(3) . ?
C6A N7 1.376(3) . ?
C6A C11B 1.392(3) . ?
N7 C7A 1.381(3) . ?
N7 H7 0.8800 . ?
C7A C8 1.397(3) . ?
C7A C11A 1.413(4) . ?
C8 C9 1.378(4) . ?
C8 H8 0.9500 . ?
C9 C10 1.400(4) . ?
C9 H9 0.9500 . ?
C10 C11 1.373(4) . ?
C11 C11A 1.405(3) . ?
C11 H11 0.9500 . ?
C11A C11B 1.441(3) . ?
C11B C11C 1.426(3) . ?
N12 N13 1.365(3) . ?
N12 H12 0.8800 . ?
N13 C14 1.294(3) . ?
C14 C15 1.482(3) . ?
C14 C21 1.489(3) . ?
C15 N16 1.352(3) . ?
C15 C20 1.392(3) . ?
N16 C17 1.335(3) . ?
C17 C18 1.397(3) . ?
C17 H17 0.9500 . ?
C18 C19 1.389(4) . ?
C18 C22 1.510(3) . ?
C19 C20 1.388(3) . ?
C19 H19 0.9500 . ?
C20 H20 0.9500 . ?
C21 H21A 0.9800 . ?
C21 H21B 0.9800 . ?
C21 H21C 0.9800 . ?
C22 N1 1.470(3) . ?
C22 H22A 0.9900 . ?
C22 H22B 0.9900 . ?
N1 C26 1.465(3) . ?
N1 C23 1.465(3) . ?
C23 C24 1.515(4) . ?
C23 H23A 0.9900 . ?
C23 H23B 0.9900 . ?
C24 O1 1.431(3) . ?
C24 H24A 0.9900 . ?
C24 H24B 0.9900 . ?
C25 O1 1.425(4) . ?
C25 C26 1.517(4) . ?
C25 H25A 0.9900 . ?
C25 H25B 0.9900 . ?
C26 H26A 0.9900 . ?
C26 H26B 0.9900 . ?
C27 C28 1.379(4) . ?
C27 C37C 1.406(3) . ?
C27 H27 0.9500 . ?
C28 C29 1.399(3) . ?
C28 H28 0.9500 . ?
C29 C30 1.382(3) . ?
C29 H29 0.9500 . ?
C30 C30A 1.407(3) . ?
C30 H30 0.9500 . ?
C30A N31 1.392(3) . ?
C30A C37C 1.429(3) . ?
N31 C32 1.351(3) . ?
C32 N38 1.354(3) . ?
C32 C32A 1.433(3) . ?
C32A N33 1.374(3) . ?
C32A C37B 1.382(3) . ?
N33 C33A 1.376(3) . ?
N33 H33 0.8800 . ?
C33A C34 1.401(3) . ?
C33A C37A 1.420(3) . ?
C34 C35 1.376(4) . ?
C34 H34 0.9500 . ?
C35 C36 1.407(4) . ?
C35 H35 0.9500 . ?
C36 C37 1.381(3) . ?
C37 C37A 1.403(3) . ?
C37 H37 0.9500 . ?
C37A C37B 1.443(3) . ?
C37B C37C 1.441(3) . ?
N38 N39 1.365(3) . ?
N39 C40 1.307(3) . ?
C40 C41 1.471(3) . ?
C40 C47 1.497(3) . ?
C41 N42 1.363(3) . ?
C41 C46 1.391(3) . ?
N42 C43 1.338(3) . ?
C43 C44 1.391(3) . ?
C43 H43 0.9500 . ?
C44 C45 1.396(3) . ?
C44 C48 1.508(3) . ?
C45 C46 1.380(4) . ?
C45 H45 0.9500 . ?
C46 H46 0.9500 . ?
C47 H47A 0.9800 . ?
C47 H47B 0.9800 . ?
C47 H47C 0.9800 . ?
C48 N27 1.459(3) . ?
C48 H48A 0.9900 . ?
C48 H48B 0.9900 . ?
N27 C49 1.471(3) . ?
N27 C52 1.472(3) . ?
C49 C50 1.518(4) . ?
C49 H49A 0.9900 . ?
C49 H49B 0.9900 . ?
C50 O2 1.425(4) . ?
C50 H50A 0.9900 . ?
C50 H50B 0.9900 . ?
C51 O2 1.423(3) . ?
C51 C52 1.519(4) . ?
C51 H51A 0.9900 . ?
C51 H51B 0.9900 . ?
C52 H52A 0.9900 . ?
C52 H52B 0.9900 . ?
O3 C84 1.226(4) . ?
C84 N80 1.330(4) . ?
C84 H84 0.9500 . ?
N80 C85 1.451(4) . ?
N80 C86 1.456(4) . ?
C85 H85A 0.9800 . ?
C85 H85B 0.9800 . ?
C85 H85C 0.9800 . ?
C86 H86A 0.9800 . ?
C86 H86B 0.9800 . ?
C86 H86C 0.9800 . ?
O4 C94 1.228(4) . ?
C94 N90 1.327(4) . ?
C94 H94 0.9500 . ?
N90 C96 1.448(3) . ?
N90 C95 1.459(4) . ?
C95 H95A 0.9800 . ?
C95 H95B 0.9800 . ?
C95 H95C 0.9800 . ?
C96 H96A 0.9800 . ?
C96 H96B 0.9800 . ?
C96 H96C 0.9800 . ?

loop_
_geom_hbond_atom_site_label_D
_geom_hbond_atom_site_label_H
_geom_hbond_atom_site_label_A
_geom_hbond_distance_DH
_geom_hbond_distance_HA
_geom_hbond_distance_DA
_geom_hbond_angle_DHA
_geom_hbond_site_symmetry_A
C4 H4 N38 0.95 2.50 3.431(3) 166.4 .
C4 H4 N39 0.95 2.40 3.287(3) 154.4 .
N7 H7 Cl 0.88 2.20 3.046(2) 161.4 1_645
N12 H12 Cl 0.88 2.30 3.153(2) 162.5 1_645
C20 H20 O2 0.95 2.61 3.267(3) 126.6 2_855
C21 H21A Cl 0.98 2.62 3.501(3) 149.6 1_645
C21 H21C Cl 0.98 2.65 3.540(3) 151.2 2_665
C22 H22A O4 0.99 2.41 3.313(4) 151.5 2_765
C24 H24A Br1 0.99 3.14 3.802(3) 125.8 1_665
C24 H24B N90 0.99 2.69 3.584(4) 150.0 1_655
C26 H26A Br2 0.99 3.08 3.832(3) 134.2 1_655
C30 H30 N13 0.95 2.45 3.331(3) 154.8 .
N33 H33 O3 0.88 2.04 2.844(3) 151.7 .
C35 H35 Br2 0.95 3.02 3.950(3) 168.0 2_566
C94 H94 O4 0.95 2.57 3.272(4) 131.0 2_765
C95 H95B Cl 0.98 2.85 3.683(4) 143.5 2_665
C96 H96A Cl 0.98 2.83 3.675(3) 144.9 2_665

loop_
_geom_torsion_atom_site_label_1
_geom_torsion_atom_site_label_2
_geom_torsion_atom_site_label_3
_geom_torsion_atom_site_label_4
_geom_torsion
_geom_torsion_site_symmetry_1
_geom_torsion_site_symmetry_2
_geom_torsion_site_symmetry_3
_geom_torsion_site_symmetry_4
_geom_torsion_publ_flag
C11C C1 C2 C3 -1.3(4) . . . . ?
C1 C2 C3 C4 2.4(4) . . . . ?
C2 C3 C4 C4A -0.5(4) . . . . ?
C3 C4 C4A N5 176.1(2) . . . . ?
C3 C4 C4A C11C -2.5(3) . . . . ?
C4 C4A N5 C6 -177.7(2) . . . . ?
C11C C4A N5 C6 0.8(3) . . . . ?
C4 C4A N5 Ni -0.6(3) . . . . ?
C11C C4A N5 Ni 177.95(16) . . . . ?
C4A N5 C6 N12 176.90(19) . . . . ?
Ni N5 C6 N12 -0.7(3) . . . . ?
C4A N5 C6 C6A -3.8(3) . . . . ?
Ni N5 C6 C6A 178.56(17) . . . . ?
N5 C6 C6A N7 -177.8(2) . . . . ?
N12 C6 C6A N7 1.5(4) . . . . ?
N5 C6 C6A C11B 2.9(3) . . . . ?
N12 C6 C6A C11B -177.9(2) . . . . ?
C11B C6A N7 C7A 0.0(3) . . . . ?
C6 C6A N7 C7A -179.5(2) . . . . ?
C6A N7 C7A C8 178.1(2) . . . . ?
C6A N7 C7A C11A -0.8(3) . . . . ?
N7 C7A C8 C9 178.8(2) . . . . ?
C11A C7A C8 C9 -2.5(4) . . . . ?
C7A C8 C9 C10 -0.9(4) . . . . ?
C8 C9 C10 C11 3.4(4) . . . . ?
C8 C9 C10 Br1 -174.70(19) . . . . ?
C9 C10 C11 C11A -2.3(4) . . . . ?
Br1 C10 C11 C11A 175.86(18) . . . . ?
C10 C11 C11A C7A -1.2(4) . . . . ?
C10 C11 C11A C11B -179.4(3) . . . . ?
N7 C7A C11A C11 -177.5(2) . . . . ?
C8 C7A C11A C11 3.6(4) . . . . ?
N7 C7A C11A C11B 1.2(3) . . . . ?
C8 C7A C11A C11B -177.7(2) . . . . ?
N7 C6A C11B C11C -178.2(2) . . . . ?
C6 C6A C11B C11C 1.3(3) . . . . ?
N7 C6A C11B C11A 0.8(3) . . . . ?
C6 C6A C11B C11A -179.7(2) . . . . ?
C11 C11A C11B C6A 177.2(3) . . . . ?
C7A C11A C11B C6A -1.2(3) . . . . ?
C11 C11A C11B C11C -4.0(5) . . . . ?
C7A C11A C11B C11C 177.6(2) . . . . ?
C2 C1 C11C C4A -1.8(4) . . . . ?
C2 C1 C11C C11B -179.7(2) . . . . ?
N5 C4A C11C C1 -174.9(2) . . . . ?
C4 C4A C11C C1 3.6(3) . . . . ?
N5 C4A C11C C11B 3.2(3) . . . . ?
C4 C4A C11C C11B -178.3(2) . . . . ?
C6A C11B C11C C1 173.9(2) . . . . ?
C11A C11B C11C C1 -4.7(4) . . . . ?
C6A C11B C11C C4A -4.0(3) . . . . ?
C11A C11B C11C C4A 177.3(2) . . . . ?
N5 C6 N12 N13 -6.1(3) . . . . ?
C6A C6 N12 N13 174.59(19) . . . . ?
C6 N12 N13 C14 179.8(2) . . . . ?
C6 N12 N13 Ni 10.3(2) . . . . ?
N12 N13 C14 C15 179.67(19) . . . . ?
Ni N13 C14 C15 -11.2(3) . . . . ?
N12 N13 C14 C21 -0.2(4) . . . . ?
Ni N13 C14 C21 168.85(19) . . . . ?
N13 C14 C15 N16 9.9(3) . . . . ?
C21 C14 C15 N16 -170.1(2) . . . . ?
N13 C14 C15 C20 -169.1(2) . . . . ?
C21 C14 C15 C20 10.8(4) . . . . ?
C20 C15 N16 C17 0.2(3) . . . . ?
C14 C15 N16 C17 -178.9(2) . . . . ?
C20 C15 N16 Ni 174.72(18) . . . . ?
C14 C15 N16 Ni -4.3(2) . . . . ?
C15 N16 C17 C18 -0.6(3) . . . . ?
Ni N16 C17 C18 -174.31(17) . . . . ?
N16 C17 C18 C19 0.9(4) . . . . ?
N16 C17 C18 C22 177.7(2) . . . . ?
C17 C18 C19 C20 -0.7(4) . . . . ?
C22 C18 C19 C20 -177.4(2) . . . . ?
C18 C19 C20 C15 0.4(4) . . . . ?
N16 C15 C20 C19 -0.1(4) . . . . ?
C14 C15 C20 C19 178.9(2) . . . . ?
C19 C18 C22 N1 -93.6(3) . . . . ?
C17 C18 C22 N1 89.8(3) . . . . ?
C18 C22 N1 C26 -175.7(2) . . . . ?
C18 C22 N1 C23 64.2(3) . . . . ?
C26 N1 C23 C24 57.5(3) . . . . ?
C22 N1 C23 C24 177.7(2) . . . . ?
N1 C23 C24 O1 -58.4(3) . . . . ?
C23 N1 C26 C25 -58.3(3) . . . . ?
C22 N1 C26 C25 179.3(2) . . . . ?
O1 C25 C26 N1 59.9(3) . . . . ?
C37C C27 C28 C29 0.6(4) . . . . ?
C27 C28 C29 C30 0.2(4) . . . . ?
C28 C29 C30 C30A -1.6(4) . . . . ?
C29 C30 C30A N31 -177.0(2) . . . . ?
C29 C30 C30A C37C 2.2(3) . . . . ?
C30 C30A N31 C32 178.3(2) . . . . ?
C37C C30A N31 C32 -0.8(3) . . . . ?
C30 C30A N31 Ni 0.7(3) . . . . ?
C37C C30A N31 Ni -178.45(16) . . . . ?
C30A N31 C32 N38 -177.9(2) . . . . ?
Ni N31 C32 N38 0.2(3) . . . . ?
C30A N31 C32 C32A 2.5(3) . . . . ?
Ni N31 C32 C32A -179.36(16) . . . . ?
N31 C32 C32A N33 178.5(2) . . . . ?
N38 C32 C32A N33 -1.1(3) . . . . ?
N31 C32 C32A C37B -2.3(3) . . . . ?
N38 C32 C32A C37B 178.2(2) . . . . ?
C37B C32A N33 C33A 0.5(3) . . . . ?
C32 C32A N33 C33A 179.8(2) . . . . ?
C32A N33 C33A C34 -178.6(2) . . . . ?
C32A N33 C33A C37A -0.3(3) . . . . ?
N33 C33A C34 C35 180.0(2) . . . . ?
C37A C33A C34 C35 1.8(4) . . . . ?
C33A C34 C35 C36 -0.2(4) . . . . ?
C34 C35 C36 C37 -1.7(4) . . . . ?
C34 C35 C36 Br2 176.94(19) . . . . ?
C35 C36 C37 C37A 1.9(4) . . . . ?
Br2 C36 C37 C37A -176.76(18) . . . . ?
C36 C37 C37A C33A -0.2(3) . . . . ?
C36 C37 C37A C37B 179.7(3) . . . . ?
N33 C33A C37A C37 179.9(2) . . . . ?
C34 C33A C37A C37 -1.6(4) . . . . ?
N33 C33A C37A C37B 0.0(3) . . . . ?
C34 C33A C37A C37B 178.5(2) . . . . ?
N33 C32A C37B C37C 179.5(2) . . . . ?
C32 C32A C37B C37C 0.1(3) . . . . ?
N33 C32A C37B C37A -0.5(3) . . . . ?
C32 C32A C37B C37A -179.8(2) . . . . ?
C37 C37A C37B C32A -179.6(3) . . . . ?
C33A C37A C37B C32A 0.3(3) . . . . ?
C37 C37A C37B C37C 0.5(5) . . . . ?
C33A C37A C37B C37C -179.6(2) . . . . ?
C28 C27 C37C C30A -0.1(4) . . . . ?
C28 C27 C37C C37B 179.0(2) . . . . ?
N31 C30A C37C C27 177.8(2) . . . . ?
C30 C30A C37C C27 -1.3(3) . . . . ?
N31 C30A C37C C37B -1.3(3) . . . . ?
C30 C30A C37C C37B 179.6(2) . . . . ?
C32A C37B C37C C27 -177.5(2) . . . . ?
C37A C37B C37C C27 2.4(4) . . . . ?
C32A C37B C37C C30A 1.6(3) . . . . ?
C37A C37B C37C C30A -178.5(2) . . . . ?
N31 C32 N38 N39 0.7(3) . . . . ?
C32A C32 N38 N39 -179.74(19) . . . . ?
C32 N38 N39 C40 -179.6(2) . . . . ?
C32 N38 N39 Ni -1.3(2) . . . . ?
N38 N39 C40 C41 178.85(19) . . . . ?
Ni N39 C40 C41 0.6(3) . . . . ?
N38 N39 C40 C47 2.3(3) . . . . ?
Ni N39 C40 C47 -175.95(18) . . . . ?
N39 C40 C41 N42 -6.4(3) . . . . ?
C47 C40 C41 N42 170.2(2) . . . . ?
N39 C40 C41 C46 174.3(2) . . . . ?
C47 C40 C41 C46 -9.1(4) . . . . ?
C46 C41 N42 C43 4.6(3) . . . . ?
C40 C41 N42 C43 -174.7(2) . . . . ?
C46 C41 N42 Ni -172.07(17) . . . . ?
C40 C41 N42 Ni 8.6(2) . . . . ?
C41 N42 C43 C44 -2.3(3) . . . . ?
Ni N42 C43 C44 173.63(18) . . . . ?
N42 C43 C44 C45 -1.5(4) . . . . ?
N42 C43 C44 C48 175.7(2) . . . . ?
C43 C44 C45 C46 3.2(3) . . . . ?
C48 C44 C45 C46 -174.1(2) . . . . ?
C44 C45 C46 C41 -1.1(4) . . . . ?
N42 C41 C46 C45 -2.9(4) . . . . ?
C40 C41 C46 C45 176.3(2) . . . . ?
C43 C44 C48 N27 2.5(4) . . . . ?
C45 C44 C48 N27 179.7(2) . . . . ?
C44 C48 N27 C49 -159.6(2) . . . . ?
C44 C48 N27 C52 80.3(3) . . . . ?
C48 N27 C49 C50 -180.0(2) . . . . ?
C52 N27 C49 C50 -57.9(3) . . . . ?
N27 C49 C50 O2 59.1(3) . . . . ?
C48 N27 C52 C51 -179.9(2) . . . . ?
C49 N27 C52 C51 58.3(3) . . . . ?
O2 C51 C52 N27 -60.3(3) . . . . ?
C26 C25 O1 C24 -58.9(3) . . . . ?
C23 C24 O1 C25 58.5(3) . . . . ?
C52 C51 O2 C50 59.5(3) . . . . ?
C49 C50 O2 C51 -58.7(3) . . . . ?
O3 C84 N80 C85 0.4(5) . . . . ?
O3 C84 N80 C86 179.4(3) . . . . ?
O4 C94 N90 C96 179.4(3) . . . . ?
O4 C94 N90 C95 3.0(5) . . . . ?
